data_7712510
loop_
_publ_author_name
'Hsieh, Chang-Chih'
'Liao, Po-Kuang'
'Chen, Chia-Wei'
'Chiang, Ming-Hsi'
'Horng, Yih-Chern'

_publ_section_title
;
 The effect of anions in the synthesis and structure of pyrazolylamidino
 copper(II) complexes
;
_journal_name_full 'Dalton Transactions'
_journal_paper_doi 10.1039/D3DT00103B
_journal_year 2023
_chemical_formula_sum 'C10 H14 Cl4 Cu2 N6'
_chemical_formula_weight 487.17
_space_group_crystal_system triclinic
_space_group_IT_number 2
_space_group_name_Hall '-P 1'
_space_group_name_H-M_alt 'P -1'
_atom_sites_solution_hydrogens geom
_audit_creation_method SHELXL-2018/3
_audit_update_record
;
2022-11-28 deposited with the CCDC.	2023-03-03 downloaded from the CCDC.
;
_cell_angle_alpha 94.69(2)
_cell_angle_beta 104.15(2)
_cell_angle_gamma 106.77(3)
_cell_formula_units_Z 2
_cell_length_a 8.279(3)
_cell_length_b 9.550(3)
_cell_length_c 11.678(4)
_cell_measurement_reflns_used 1491
_cell_measurement_temperature 150(2)
_cell_measurement_theta_max 27.05
_cell_measurement_theta_min 2.66
_cell_volume 845.6(5)
_computing_cell_refinement 'Bruker SAINT'
_computing_data_collection 'Bruker APEX2'
_computing_data_reduction 'Bruker SAINT'
_computing_molecular_graphics 'Bruker SHELXTL'
_computing_publication_material 'Bruker SHELXTL'
_computing_structure_refinement 'SHELXL-97 (Sheldrick, 2008)'
_computing_structure_solution 'SHELXS-97 (Sheldrick, 2008)'
_diffrn_ambient_temperature 150(2)
_diffrn_measured_fraction_theta_full 0.972
_diffrn_measured_fraction_theta_max 0.969
_diffrn_measurement_device_type 'Bruker APEX-II CCD'
_diffrn_measurement_method '\f and \w scans'
_diffrn_radiation_type MoK\a
_diffrn_radiation_wavelength 0.71073
_diffrn_reflns_av_R_equivalents 0.0527
_diffrn_reflns_av_unetI/netI 0.0896
_diffrn_reflns_Laue_measured_fraction_full 0.972
_diffrn_reflns_Laue_measured_fraction_max 0.969
_diffrn_reflns_limit_h_max 10
_diffrn_reflns_limit_h_min -11
_diffrn_reflns_limit_k_max 11
_diffrn_reflns_limit_k_min -12
_diffrn_reflns_limit_l_max 15
_diffrn_reflns_limit_l_min -15
_diffrn_reflns_number 8038
_diffrn_reflns_point_group_measured_fraction_full 0.972
_diffrn_reflns_point_group_measured_fraction_max 0.969
_diffrn_reflns_theta_full 25.242
_diffrn_reflns_theta_max 28.280
_diffrn_reflns_theta_min 2.258
_exptl_absorpt_coefficient_mu 3.149
_exptl_absorpt_correction_T_max 0.810
_exptl_absorpt_correction_T_min 0.754
_exptl_absorpt_correction_type multi-scan
_exptl_crystal_colour blue
_exptl_crystal_density_diffrn 1.913
_exptl_crystal_description block
_exptl_crystal_F_000 816
_exptl_crystal_size_max 0.08
_exptl_crystal_size_mid 0.08
_exptl_crystal_size_min 0.06
_refine_diff_density_max 1.896
_refine_diff_density_min -0.895
_refine_diff_density_rms 0.179
_refine_ls_extinction_method none
_refine_ls_goodness_of_fit_ref 0.797
_refine_ls_hydrogen_treatment constr
_refine_ls_matrix_type full
_refine_ls_number_parameters 201
_refine_ls_number_reflns 4066
_refine_ls_number_restraints 0
_refine_ls_restrained_S_all 0.797
_refine_ls_R_factor_all 0.1123
_refine_ls_R_factor_gt 0.0546
_refine_ls_shift/su_max 0.000
_refine_ls_shift/su_mean 0.000
_refine_ls_structure_factor_coef Fsqd
_refine_ls_weighting_details 'w=1/[\s^2^(Fo^2^)+(0.1000P)^2^+1.0000P] where P=(Fo^2^+2Fc^2^)/3'
_refine_ls_weighting_scheme calc
_refine_ls_wR_factor_gt 0.1453
_refine_ls_wR_factor_ref 0.1790
_reflns_Friedel_coverage 0.000
_reflns_number_gt 1824
_reflns_number_total 4066
_reflns_threshold_expression 'I > 2\s(I)'
_cod_data_source_file d3dt00103b2.cif
_cod_data_source_block Cpd3
_cod_database_code 7712510
_shelx_shelxl_version_number 2018/3
_shelx_space_group_comment
;
The symmetry employed for this shelxl refinement is uniquely defined
by the following loop, which should always be used as a source of
symmetry information in preference to the above space-group names.
They are only intended as comments.
;

loop_
_space_group_symop_operation_xyz
'x, y, z'
'-x, -y, -z'

loop_
_atom_site_label
_atom_site_type_symbol
_atom_site_fract_x
_atom_site_fract_y
_atom_site_fract_z
_atom_site_U_iso_or_equiv
_atom_site_adp_type
_atom_site_occupancy
_atom_site_site_symmetry_order
_atom_site_calc_flag
_atom_site_refinement_flags_posn
_atom_site_refinement_flags_adp
_atom_site_refinement_flags_occupancy
_atom_site_disorder_assembly
_atom_site_disorder_group
Cu1 Cu 0.04798(10) 0.78230(8) 0.80325(6) 0.0414(2) Uani 1 1 d . . . . .
Cu2 Cu 0.44134(10) 0.76225(9) 0.75606(7) 0.0469(3) Uani 1 1 d . . . . .
Cl2 Cl 0.1375(2) 0.58111(17) 0.77784(14) 0.0494(4) Uani 1 1 d . . . . .
Cl4 Cl 0.3553(2) 0.96770(18) 0.77233(15) 0.0523(4) Uani 1 1 d . . . . .
Cl1 Cl 0.1292(2) 0.8164(2) 1.00368(13) 0.0591(5) Uani 1 1 d . . . . .
N6 N 0.5536(7) 0.7971(6) 0.9343(5) 0.0527(15) Uani 1 1 d . . . . .
H9 H 0.544828 0.868334 0.981407 0.063 Uiso 1 1 calc R U . . .
N1 N -0.0633(7) 0.7608(6) 0.6273(4) 0.0441(13) Uani 1 1 d . . . . .
N4 N 0.5649(7) 0.6093(6) 0.7721(5) 0.0481(13) Uani 1 1 d . . . . .
N3 N -0.0773(7) 0.9344(6) 0.7978(4) 0.0488(14) Uani 1 1 d . . . . .
H4 H -0.082466 0.981830 0.862953 0.059 Uiso 1 1 calc R U . . .
N2 N -0.1421(6) 0.8664(6) 0.6012(4) 0.0429(13) Uani 1 1 d . . . . .
C4 C -0.1484(8) 0.9580(7) 0.6956(5) 0.0409(14) Uani 1 1 d . . . . .
C9 C 0.6365(8) 0.7122(7) 0.9749(5) 0.0459(16) Uani 1 1 d . . . . .
C5 C -0.2388(10) 1.0719(8) 0.6691(6) 0.0596(19) Uani 1 1 d . . . . .
H5A H -0.226597 1.132691 0.743406 0.089 Uiso 1 1 calc R U . . .
H5B H -0.362522 1.022526 0.629034 0.089 Uiso 1 1 calc R U . . .
H5C H -0.185892 1.134074 0.617762 0.089 Uiso 1 1 calc R U . . .
C3 C -0.2049(9) 0.8550(9) 0.4802(6) 0.0587(19) Uani 1 1 d . . . . .
H3 H -0.264082 0.914524 0.439121 0.070 Uiso 1 1 calc R U . . .
C1 C -0.0787(10) 0.6856(8) 0.5264(6) 0.062(2) Uani 1 1 d . . . . .
H1 H -0.037506 0.604369 0.518288 0.074 Uiso 1 1 calc R U . . .
C2 C -0.1643(10) 0.7401(9) 0.4309(6) 0.068(2) Uani 1 1 d . . . . .
H2 H -0.189047 0.704679 0.348952 0.081 Uiso 1 1 calc R U . . .
Cl3 Cl 0.3856(3) 0.7258(2) 0.55729(15) 0.0646(5) Uani 1 1 d . . . . .
C10 C 0.7235(9) 0.7122(7) 1.1017(6) 0.0581(19) Uani 1 1 d . . . . .
H10A H 0.714512 0.794202 1.151804 0.087 Uiso 1 1 calc R U . . .
H10B H 0.846380 0.722771 1.111391 0.087 Uiso 1 1 calc R U . . .
H10C H 0.666565 0.619549 1.125069 0.087 Uiso 1 1 calc R U . . .
C6 C 0.5931(9) 0.5045(7) 0.7120(7) 0.0551(18) Uani 1 1 d . . . . .
H6 H 0.554232 0.480718 0.628005 0.066 Uiso 1 1 calc R U . . .
C8 C 0.7215(10) 0.4968(8) 0.8979(7) 0.063(2) Uani 1 1 d . . . . .
H8 H 0.785684 0.473939 0.967980 0.075 Uiso 1 1 calc R U . . .
C7 C 0.6887(10) 0.4294(9) 0.7856(7) 0.069(2) Uani 1 1 d . . . . .
H7 H 0.722538 0.348632 0.761150 0.082 Uiso 1 1 calc R U . . .
N5 N 0.6432(6) 0.6061(5) 0.8908(4) 0.0403(12) Uani 1 1 d . . . . .

loop_
_atom_site_aniso_label
_atom_site_aniso_U_11
_atom_site_aniso_U_22
_atom_site_aniso_U_33
_atom_site_aniso_U_23
_atom_site_aniso_U_13
_atom_site_aniso_U_12
Cu1 0.0497(5) 0.0470(4) 0.0333(4) 0.0074(3) 0.0075(3) 0.0275(4)
Cu2 0.0553(5) 0.0514(5) 0.0437(4) 0.0154(3) 0.0128(4) 0.0306(4)
Cl2 0.0591(10) 0.0451(9) 0.0543(9) 0.0122(7) 0.0174(7) 0.0298(7)
Cl4 0.0594(10) 0.0494(9) 0.0577(10) 0.0183(7) 0.0160(8) 0.0297(8)
Cl1 0.0825(13) 0.0688(11) 0.0335(8) 0.0087(7) 0.0106(8) 0.0402(10)
N6 0.066(4) 0.049(3) 0.049(3) 0.007(2) 0.007(3) 0.034(3)
N1 0.048(3) 0.050(3) 0.039(3) 0.004(2) 0.008(2) 0.028(2)
N4 0.049(3) 0.051(3) 0.049(3) 0.008(2) 0.009(2) 0.026(3)
N3 0.063(4) 0.053(3) 0.035(3) 0.004(2) 0.010(2) 0.030(3)
N2 0.047(3) 0.050(3) 0.033(2) 0.008(2) 0.003(2) 0.025(2)
C4 0.040(3) 0.044(3) 0.044(3) 0.009(3) 0.011(3) 0.020(3)
C9 0.048(4) 0.047(4) 0.041(3) 0.011(3) 0.007(3) 0.017(3)
C5 0.071(5) 0.059(4) 0.063(4) 0.020(3) 0.019(4) 0.041(4)
C3 0.053(4) 0.082(5) 0.039(4) 0.016(3) 0.008(3) 0.022(4)
C1 0.077(5) 0.062(4) 0.039(4) -0.011(3) 0.003(3) 0.026(4)
C2 0.069(5) 0.086(6) 0.034(4) -0.004(3) 0.001(3) 0.018(4)
Cl3 0.0811(13) 0.0806(13) 0.0410(9) 0.0161(8) 0.0180(8) 0.0368(10)
C10 0.068(5) 0.053(4) 0.046(4) 0.008(3) 0.002(3) 0.021(4)
C6 0.060(4) 0.053(4) 0.056(4) 0.001(3) 0.022(3) 0.023(3)
C8 0.065(5) 0.055(4) 0.069(5) 0.007(3) 0.000(4) 0.036(4)
C7 0.070(5) 0.064(5) 0.083(6) -0.002(4) 0.019(4) 0.043(4)
N5 0.048(3) 0.042(3) 0.035(2) 0.002(2) 0.006(2) 0.026(2)

loop_
_atom_type_symbol
_atom_type_description
_atom_type_scat_dispersion_real
_atom_type_scat_dispersion_imag
_atom_type_scat_source
C C 0.0033 0.0016 'International Tables Vol C Tables 4.2.6.8 and 6.1.1.4'
H H 0.0000 0.0000 'International Tables Vol C Tables 4.2.6.8 and 6.1.1.4'
N N 0.0061 0.0033 'International Tables Vol C Tables 4.2.6.8 and 6.1.1.4'
O O 0.0106 0.0060 'International Tables Vol C Tables 4.2.6.8 and 6.1.1.4'
Cu Cu 0.3201 1.2651 'International Tables Vol C Tables 4.2.6.8 and 6.1.1.4'
Cl Cl 0.1484 0.1585 'International Tables Vol C Tables 4.2.6.8 and 6.1.1.4'

loop_
_geom_angle_atom_site_label_1
_geom_angle_atom_site_label_2
_geom_angle_atom_site_label_3
_geom_angle
_geom_angle_site_symmetry_1
_geom_angle_site_symmetry_3
_geom_angle_publ_flag
N1 Cu1 N3 78.2(2) . . ?
N1 Cu1 Cl1 169.56(16) . . ?
N3 Cu1 Cl1 92.93(15) . . ?
N1 Cu1 Cl2 92.12(15) . . ?
N3 Cu1 Cl2 167.72(15) . . ?
Cl1 Cu1 Cl2 95.85(7) . . ?
N4 Cu2 N6 78.2(2) . . ?
N4 Cu2 Cl3 92.06(17) . . ?
N6 Cu2 Cl3 165.43(18) . . ?
N4 Cu2 Cl4 166.94(15) . . ?
N6 Cu2 Cl4 91.13(16) . . ?
Cl3 Cu2 Cl4 96.90(7) . . ?
N4 Cu2 Cl2 94.67(17) . . ?
N6 Cu2 Cl2 91.77(18) . . ?
Cl3 Cu2 Cl2 99.87(7) . . ?
Cl4 Cu2 Cl2 93.14(7) . . ?
Cu1 Cl2 Cu2 88.79(6) . . ?
C9 N6 Cu2 117.6(5) . . ?
C1 N1 N2 106.5(5) . . ?
C1 N1 Cu1 141.5(5) . . ?
N2 N1 Cu1 111.8(4) . . ?
C6 N4 N5 104.9(5) . . ?
C6 N4 Cu2 143.0(5) . . ?
N5 N4 Cu2 111.9(4) . . ?
C4 N3 Cu1 117.1(5) . . ?
C3 N2 N1 110.1(6) . . ?
C3 N2 C4 132.4(6) . . ?
N1 N2 C4 117.5(4) . . ?
N3 C4 N2 114.8(5) . . ?
N3 C4 C5 126.8(6) . . ?
N2 C4 C5 118.4(5) . . ?
N6 C9 N5 115.4(5) . . ?
N6 C9 C10 127.5(7) . . ?
N5 C9 C10 117.1(5) . . ?
C2 C3 N2 106.1(6) . . ?
N1 C1 C2 111.2(7) . . ?
C3 C2 C1 106.1(6) . . ?
N4 C6 C7 112.5(6) . . ?
C7 C8 N5 106.7(6) . . ?
C8 C7 C6 105.8(6) . . ?
C9 N5 C8 133.2(5) . . ?
C9 N5 N4 116.7(5) . . ?
C8 N5 N4 110.0(5) . . ?

loop_
_geom_bond_atom_site_label_1
_geom_bond_atom_site_label_2
_geom_bond_distance
_geom_bond_site_symmetry_2
_geom_bond_publ_flag
Cu1 N1 2.003(5) . ?
Cu1 N3 2.010(5) . ?
Cu1 Cl1 2.2397(18) . ?
Cu1 Cl2 2.2724(18) . ?
Cu2 N4 2.007(5) . ?
Cu2 N6 2.018(5) . ?
Cu2 Cl3 2.2301(19) . ?
Cu2 Cl4 2.2814(19) . ?
Cu2 Cl2 2.695(2) . ?
N6 C9 1.256(8) . ?
N1 C1 1.286(8) . ?
N1 N2 1.366(7) . ?
N4 C6 1.284(8) . ?
N4 N5 1.386(7) . ?
N3 C4 1.265(7) . ?
N2 C3 1.365(8) . ?
N2 C4 1.371(8) . ?
C4 C5 1.500(8) . ?
C9 N5 1.375(8) . ?
C9 C10 1.480(8) . ?
C3 C2 1.361(11) . ?
C1 C2 1.392(10) . ?
C6 C7 1.405(10) . ?
C8 C7 1.339(10) . ?
C8 N5 1.376(8) . ?
